data_7227311
loop_
_publ_author_name
'Rams, Micha\/l'
'Tomkowicz, Zbigniew'
'B\"ohme, Michael'
'Plass, Winfried'
'Suckert, Stefan'
'Werner, Julia'
'Jess, Inke'
'N\"ather, Christian'

_publ_section_title
;
 Influence of metal coordination and co-ligands on the magnetic properties
 of 1D Co(NCS)2 coordination polymers.
;
_journal_issue 4
_journal_name_full 'Physical chemistry chemical physics : PCCP'
_journal_page_first 3232
_journal_page_last 3243
_journal_paper_doi 10.1039/c6cp08193b
_journal_volume 19
_journal_year 2017
_chemical_formula_moiety 'C26 H18 Co N4 O2 S2'
_chemical_formula_sum 'C26 H18 Co N4 O2 S2'
_chemical_formula_weight 541.49
_chemical_name_systematic
; 
 ? 
;
_space_group_IT_number 19
_symmetry_cell_setting orthorhombic
_symmetry_space_group_name_Hall 'P 2ac 2ab'
_symmetry_space_group_name_H-M 'P 21 21 21'
_atom_sites_solution_hydrogens geom
_atom_sites_solution_primary direct
_atom_sites_solution_secondary difmap
_audit_creation_method SHELXL-97
_audit_update_record
;
2016-09-28 deposited with the CCDC.
2016-12-19 downloaded from the CCDC.
;
_cell_angle_alpha 90.00
_cell_angle_beta 90.00
_cell_angle_gamma 90.00
_cell_formula_units_Z 4
_cell_length_a 6.7549(2)
_cell_length_b 11.0133(3)
_cell_length_c 32.2549(11)
_cell_measurement_temperature 200(2)
_cell_volume 2399.56(13)
_computing_cell_refinement 'X-Area (STOE, 2008)'
_computing_data_collection 'X-Area (STOE, 2008)'
_computing_data_reduction 'X-Area (STOE, 2008)'
_computing_structure_refinement 'SHELXL-97 (Sheldrick, 2008)'
_computing_structure_solution 'SHELXS-97 (Sheldrick, 2008)'
_diffrn_ambient_temperature 200(2)
_diffrn_measured_fraction_theta_full 0.995
_diffrn_measured_fraction_theta_max 0.995
_diffrn_measurement_device_type 'STOE IPDS-2'
_diffrn_measurement_method 'omega scans'
_diffrn_radiation_monochromator graphite
_diffrn_radiation_source 'fine-focus sealed tube'
_diffrn_radiation_type MoK\a
_diffrn_radiation_wavelength 0.71073
_diffrn_reflns_av_R_equivalents 0.0326
_diffrn_reflns_av_sigmaI/netI 0.0228
_diffrn_reflns_limit_h_max 7
_diffrn_reflns_limit_h_min -6
_diffrn_reflns_limit_k_max 12
_diffrn_reflns_limit_k_min -12
_diffrn_reflns_limit_l_max 37
_diffrn_reflns_limit_l_min -37
_diffrn_reflns_number 16692
_diffrn_reflns_theta_full 24.59
_diffrn_reflns_theta_max 24.59
_diffrn_reflns_theta_min 1.26
_exptl_absorpt_coefficient_mu 0.921
_exptl_absorpt_correction_T_max 0.8291
_exptl_absorpt_correction_T_min 0.6313
_exptl_absorpt_correction_type numerical
_exptl_absorpt_process_details 'X-Shape and X-Red 32 (STOE, 2008)'
_exptl_crystal_colour pink
_exptl_crystal_density_diffrn 1.499
_exptl_crystal_density_method 'not measured'
_exptl_crystal_description block
_exptl_crystal_F_000 1108
_exptl_crystal_size_max 0.29
_exptl_crystal_size_mid 0.21
_exptl_crystal_size_min 0.13
_refine_diff_density_max 0.800
_refine_diff_density_min -0.163
_refine_diff_density_rms 0.051
_refine_ls_abs_structure_details 'Flack H D (1983), Acta Cryst. A39, 876-881'
_refine_ls_abs_structure_Flack 0.014(12)
_refine_ls_extinction_method none
_refine_ls_goodness_of_fit_ref 1.055
_refine_ls_hydrogen_treatment constr
_refine_ls_matrix_type full
_refine_ls_number_parameters 316
_refine_ls_number_reflns 3999
_refine_ls_number_restraints 0
_refine_ls_restrained_S_all 1.055
_refine_ls_R_factor_all 0.0292
_refine_ls_R_factor_gt 0.0265
_refine_ls_shift/su_max 0.001
_refine_ls_shift/su_mean 0.000
_refine_ls_structure_factor_coef Fsqd
_refine_ls_weighting_details 'calc w=1/[\s^2^(Fo^2^)+(0.0420P)^2^+0.0406P] where P=(Fo^2^+2Fc^2^)/3'
_refine_ls_weighting_scheme calc
_refine_ls_wR_factor_gt 0.0624
_refine_ls_wR_factor_ref 0.0632
_reflns_number_gt 3752
_reflns_number_total 3999
_reflns_threshold_expression >2sigma(I)
_cod_data_source_file c6cp08193b2.cif
_cod_data_source_block jw1371
_cod_depositor_comments 'Adding full bibliography for 7227311--7227312.cif.'
_cod_database_code 7227311

loop_
_symmetry_equiv_pos_as_xyz
'x, y, z'
'-x+1/2, -y, z+1/2'
'-x, y+1/2, -z+1/2'
'x+1/2, -y+1/2, -z'

loop_
_atom_site_label
_atom_site_type_symbol
_atom_site_fract_x
_atom_site_fract_y
_atom_site_fract_z
_atom_site_U_iso_or_equiv
_atom_site_adp_type
_atom_site_occupancy
_atom_site_symmetry_multiplicity
_atom_site_calc_flag
_atom_site_refinement_flags
Co1 Co 0.43835(4) 0.44331(3) 0.257014(9) 0.03102(9) Uani 1 1 d .
N1 N 0.6214(3) 0.57807(19) 0.23309(6) 0.0366(5) Uani 1 1 d .
C1 C 0.7046(4) 0.6678(2) 0.22574(7) 0.0291(5) Uani 1 1 d .
S1 S 0.81980(10) 0.79441(6) 0.215066(19) 0.03701(16) Uani 1 1 d .
N2 N 0.6175(3) 0.3091(2) 0.23210(6) 0.0377(5) Uani 1 1 d .
C2 C 0.6967(4) 0.2199(2) 0.22201(7) 0.0317(5) Uani 1 1 d .
S2 S 0.79947(10) 0.09276(6) 0.206953(19) 0.03743(16) Uani 1 1 d .
N11 N 0.6183(3) 0.4377(2) 0.31257(6) 0.0361(4) Uani 1 1 d .
C11 C 0.6853(4) 0.5406(3) 0.32939(7) 0.0409(6) Uani 1 1 d .
H11 H 0.6490 0.6156 0.3169 0.049 Uiso 1 1 calc R
C12 C 0.8045(4) 0.5427(3) 0.36396(7) 0.0412(6) Uani 1 1 d .
H12 H 0.8490 0.6180 0.3749 0.049 Uiso 1 1 calc R
C13 C 0.8593(4) 0.4350(3) 0.38270(7) 0.0406(6) Uani 1 1 d .
C14 C 0.7888(4) 0.3280(3) 0.36549(8) 0.0432(6) Uani 1 1 d .
H14 H 0.8222 0.2518 0.3774 0.052 Uiso 1 1 calc R
C15 C 0.6695(4) 0.3336(2) 0.33081(8) 0.0411(6) Uani 1 1 d .
H15 H 0.6215 0.2597 0.3194 0.049 Uiso 1 1 calc R
C16 C 0.9867(4) 0.4421(3) 0.42126(7) 0.0437(6) Uani 1 1 d .
C17 C 1.1587(4) 0.3613(3) 0.42799(7) 0.0386(6) Uani 1 1 d .
C18 C 1.2679(4) 0.3752(3) 0.46440(7) 0.0457(7) Uani 1 1 d .
H18 H 1.2315 0.4361 0.4838 0.055 Uiso 1 1 calc R
C19 C 1.4277(5) 0.3017(3) 0.47248(8) 0.0527(7) Uani 1 1 d .
H19 H 1.5010 0.3123 0.4974 0.063 Uiso 1 1 calc R
C20 C 1.4823(5) 0.2126(3) 0.44464(9) 0.0545(8) Uani 1 1 d .
H20 H 1.5908 0.1606 0.4506 0.065 Uiso 1 1 calc R
C21 C 1.3775(5) 0.1996(3) 0.40798(9) 0.0521(8) Uani 1 1 d .
H21 H 1.4157 0.1391 0.3886 0.063 Uiso 1 1 calc R
C22 C 1.2179(4) 0.2739(3) 0.39946(8) 0.0449(7) Uani 1 1 d .
H22 H 1.1483 0.2652 0.3740 0.054 Uiso 1 1 calc R
O11 O 0.9430(4) 0.5209(2) 0.44642(6) 0.0670(7) Uani 1 1 d .
N31 N 0.2724(3) 0.4498(2) 0.19919(6) 0.0348(4) Uani 1 1 d .
C31 C 0.0770(4) 0.4663(2) 0.19639(7) 0.0413(6) Uani 1 1 d .
H31 H 0.0037 0.4790 0.2211 0.050 Uiso 1 1 calc R
C32 C -0.0226(4) 0.4657(3) 0.15929(8) 0.0457(7) Uani 1 1 d .
H32 H -0.1621 0.4768 0.1588 0.055 Uiso 1 1 calc R
C33 C 0.0806(4) 0.4488(3) 0.12261(7) 0.0372(5) Uani 1 1 d .
C34 C 0.2831(4) 0.4346(3) 0.12535(7) 0.0429(6) Uani 1 1 d .
H34 H 0.3602 0.4254 0.1009 0.052 Uiso 1 1 calc R
C35 C 0.3721(4) 0.4336(3) 0.16338(7) 0.0414(6) Uani 1 1 d .
H35 H 0.5111 0.4210 0.1647 0.050 Uiso 1 1 calc R
C36 C -0.0182(4) 0.4490(3) 0.08053(7) 0.0416(6) Uani 1 1 d .
C37 C -0.1867(4) 0.3677(2) 0.07287(7) 0.0369(6) Uani 1 1 d .
C38 C -0.2256(4) 0.2682(3) 0.09839(8) 0.0418(6) Uani 1 1 d .
H38 H -0.1493 0.2561 0.1228 0.050 Uiso 1 1 calc R
C39 C -0.3746(4) 0.1870(3) 0.08834(9) 0.0492(7) Uani 1 1 d .
H39 H -0.3983 0.1184 0.1055 0.059 Uiso 1 1 calc R
C40 C -0.4891(5) 0.2055(3) 0.05337(9) 0.0546(8) Uani 1 1 d .
H40 H -0.5919 0.1500 0.0467 0.065 Uiso 1 1 calc R
C41 C -0.4539(5) 0.3051(3) 0.02808(8) 0.0518(7) Uani 1 1 d .
H41 H -0.5336 0.3183 0.0042 0.062 Uiso 1 1 calc R
C42 C -0.3038(4) 0.3846(3) 0.03756(7) 0.0426(6) Uani 1 1 d .
H42 H -0.2792 0.4519 0.0199 0.051 Uiso 1 1 calc R
O31 O 0.0501(4) 0.5158(2) 0.05404(6) 0.0639(6) Uani 1 1 d .

loop_
_atom_site_aniso_label
_atom_site_aniso_U_11
_atom_site_aniso_U_22
_atom_site_aniso_U_33
_atom_site_aniso_U_23
_atom_site_aniso_U_13
_atom_site_aniso_U_12
Co1 0.03018(16) 0.02754(15) 0.03534(15) -0.00095(13) -0.00074(12) 0.00006(16)
N1 0.0347(11) 0.0303(13) 0.0449(11) -0.0032(9) 0.0026(8) 0.0041(10)
C1 0.0253(11) 0.0280(13) 0.0341(11) -0.0027(9) 0.0006(10) 0.0063(11)
S1 0.0351(3) 0.0305(3) 0.0455(3) 0.0015(2) 0.0062(3) -0.0011(3)
N2 0.0350(12) 0.0331(13) 0.0450(12) 0.0023(9) 0.0031(9) -0.0047(10)
C2 0.0305(12) 0.0327(14) 0.0319(11) 0.0050(10) 0.0034(10) -0.0039(12)
S2 0.0382(3) 0.0309(4) 0.0432(3) 0.0004(2) 0.0083(3) 0.0032(3)
N11 0.0317(10) 0.0369(11) 0.0398(10) -0.0033(10) -0.0007(8) -0.0023(10)
C11 0.0406(14) 0.0393(16) 0.0429(13) -0.0015(11) -0.0014(11) 0.0012(13)
C12 0.0387(14) 0.0434(15) 0.0414(13) -0.0072(12) 0.0013(11) -0.0068(14)
C13 0.0326(13) 0.0533(16) 0.0359(12) -0.0020(12) 0.0016(9) -0.0002(14)
C14 0.0394(15) 0.0457(16) 0.0444(14) 0.0044(12) -0.0043(12) -0.0008(13)
C15 0.0405(15) 0.0362(15) 0.0465(14) 0.0005(11) -0.0080(12) -0.0032(13)
C16 0.0411(14) 0.0583(16) 0.0318(11) -0.0058(13) 0.0000(10) 0.0002(15)
C17 0.0367(14) 0.0482(16) 0.0308(12) 0.0023(11) -0.0003(10) -0.0032(13)
C18 0.0471(16) 0.0567(18) 0.0331(12) 0.0003(12) -0.0033(12) -0.0029(15)
C19 0.0533(18) 0.066(2) 0.0384(13) -0.0004(12) -0.0111(14) 0.0073(17)
C20 0.0481(19) 0.063(2) 0.0520(16) 0.0067(14) -0.0067(13) 0.0060(16)
C21 0.0462(18) 0.061(2) 0.0493(16) -0.0069(13) -0.0027(13) 0.0084(15)
C22 0.0398(16) 0.0559(18) 0.0390(13) -0.0049(12) -0.0019(11) -0.0010(14)
O11 0.0658(14) 0.0905(18) 0.0447(10) -0.0225(11) -0.0099(10) 0.0254(14)
N31 0.0305(10) 0.0369(11) 0.0368(9) 0.0011(9) 0.0021(8) -0.0021(10)
C31 0.0367(14) 0.0523(17) 0.0350(11) -0.0019(11) 0.0013(11) 0.0030(13)
C32 0.0301(13) 0.065(2) 0.0423(13) 0.0009(12) 0.0002(10) 0.0045(13)
C33 0.0366(13) 0.0409(13) 0.0342(11) 0.0041(11) 0.0006(10) -0.0053(14)
C34 0.0363(14) 0.0557(17) 0.0368(12) -0.0009(13) 0.0064(10) 0.0029(15)
C35 0.0296(12) 0.0540(17) 0.0406(13) 0.0014(13) 0.0036(10) -0.0035(13)
C36 0.0399(14) 0.0504(15) 0.0347(11) 0.0043(13) -0.0002(10) 0.0011(14)
C37 0.0353(14) 0.0423(15) 0.0331(12) -0.0009(10) 0.0040(10) 0.0009(12)
C38 0.0400(15) 0.0478(16) 0.0375(12) 0.0060(11) -0.0008(11) 0.0037(13)
C39 0.0491(18) 0.0470(18) 0.0515(16) 0.0053(12) 0.0004(13) -0.0056(14)
C40 0.055(2) 0.058(2) 0.0513(16) -0.0076(14) -0.0022(13) -0.0133(15)
C41 0.0520(18) 0.067(2) 0.0363(13) -0.0039(12) -0.0060(13) -0.0063(17)
C42 0.0474(16) 0.0499(15) 0.0304(12) -0.0008(11) -0.0024(11) 0.0003(14)
O31 0.0589(13) 0.0878(17) 0.0451(10) 0.0236(10) -0.0055(10) -0.0250(13)

loop_
_atom_type_symbol
_atom_type_description
_atom_type_scat_dispersion_real
_atom_type_scat_dispersion_imag
_atom_type_scat_source
C C 0.0033 0.0016 'International Tables Vol C Tables 4.2.6.8 and 6.1.1.4'
H H 0.0000 0.0000 'International Tables Vol C Tables 4.2.6.8 and 6.1.1.4'
N N 0.0061 0.0033 'International Tables Vol C Tables 4.2.6.8 and 6.1.1.4'
O O 0.0106 0.0060 'International Tables Vol C Tables 4.2.6.8 and 6.1.1.4'
S S 0.1246 0.1234 'International Tables Vol C Tables 4.2.6.8 and 6.1.1.4'
Co Co 0.3494 0.9721 'International Tables Vol C Tables 4.2.6.8 and 6.1.1.4'

loop_
_geom_angle_atom_site_label_1
_geom_angle_atom_site_label_2
_geom_angle_atom_site_label_3
_geom_angle
_geom_angle_site_symmetry_1
_geom_angle_site_symmetry_3
N2 Co1 N1 91.04(7) . .
N2 Co1 N11 88.43(8) . .
N1 Co1 N11 89.65(8) . .
N2 Co1 N31 89.55(8) . .
N1 Co1 N31 87.98(8) . .
N11 Co1 N31 176.85(7) . .
N2 Co1 S1 94.43(6) . 3_645
N1 Co1 S1 173.40(6) . 3_645
N11 Co1 S1 94.18(6) . 3_645
N31 Co1 S1 88.38(6) . 3_645
N2 Co1 S2 173.95(6) . 3_655
N1 Co1 S2 94.71(6) . 3_655
N11 Co1 S2 89.72(6) . 3_655
N31 Co1 S2 92.54(6) . 3_655
S1 Co1 S2 79.96(2) 3_645 3_655
C1 N1 Co1 166.04(19) . .
N1 C1 S1 179.4(2) . .
C1 S1 Co1 98.52(9) . 3_655
C2 N2 Co1 167.96(19) . .
N2 C2 S2 177.6(2) . .
C2 S2 Co1 98.52(9) . 3_645
C15 N11 C11 117.6(2) . .
C15 N11 Co1 122.33(18) . .
C11 N11 Co1 120.10(18) . .
N11 C11 C12 122.8(3) . .
C11 C12 C13 119.8(3) . .
C12 C13 C14 117.5(2) . .
C12 C13 C16 117.8(3) . .
C14 C13 C16 124.6(3) . .
C15 C14 C13 119.1(3) . .
N11 C15 C14 123.2(3) . .
O11 C16 C17 121.2(2) . .
O11 C16 C13 116.4(3) . .
C17 C16 C13 122.4(2) . .
C22 C17 C18 118.7(3) . .
C22 C17 C16 123.0(2) . .
C18 C17 C16 118.2(2) . .
C19 C18 C17 120.7(3) . .
C18 C19 C20 120.3(3) . .
C19 C20 C21 119.5(3) . .
C22 C21 C20 120.5(3) . .
C21 C22 C17 120.2(3) . .
C31 N31 C35 117.0(2) . .
C31 N31 Co1 124.85(15) . .
C35 N31 Co1 118.17(16) . .
N31 C31 C32 122.9(2) . .
C31 C32 C33 119.9(2) . .
C34 C33 C32 117.4(2) . .
C34 C33 C36 119.7(2) . .
C32 C33 C36 122.9(2) . .
C35 C34 C33 119.7(2) . .
N31 C35 C34 123.2(2) . .
O31 C36 C37 122.9(2) . .
O31 C36 C33 117.6(2) . .
C37 C36 C33 119.5(2) . .
C38 C37 C42 118.6(3) . .
C38 C37 C36 121.7(2) . .
C42 C37 C36 119.6(2) . .
C39 C38 C37 120.4(2) . .
C40 C39 C38 120.2(3) . .
C39 C40 C41 120.0(3) . .
C42 C41 C40 119.9(3) . .
C41 C42 C37 120.9(3) . .

loop_
_geom_bond_atom_site_label_1
_geom_bond_atom_site_label_2
_geom_bond_distance
_geom_bond_site_symmetry_2
Co1 N2 2.073(2) .
Co1 N1 2.080(2) .
Co1 N11 2.1662(19) .
Co1 N31 2.1772(19) .
Co1 S1 2.5576(7) 3_645
Co1 S2 2.5769(7) 3_655
N1 C1 1.162(3) .
C1 S1 1.633(3) .
S1 Co1 2.5576(7) 3_655
N2 C2 1.165(3) .
C2 S2 1.636(3) .
S2 Co1 2.5769(7) 3_645
N11 C15 1.334(3) .
N11 C11 1.336(4) .
C11 C12 1.375(4) .
C12 C13 1.383(4) .
C13 C14 1.387(4) .
C13 C16 1.515(3) .
C14 C15 1.380(4) .
C16 O11 1.224(4) .
C16 C17 1.479(4) .
C17 C22 1.391(4) .
C17 C18 1.395(4) .
C18 C19 1.374(4) .
C19 C20 1.380(4) .
C20 C21 1.386(4) .
C21 C22 1.381(4) .
N31 C31 1.335(3) .
N31 C35 1.349(3) .
C31 C32 1.373(3) .
C32 C33 1.386(3) .
C33 C34 1.379(4) .
C33 C36 1.512(3) .
C34 C35 1.366(3) .
C36 O31 1.218(3) .
C36 C37 1.469(4) .
C37 C38 1.396(4) .
C37 C42 1.399(4) .
C38 C39 1.385(4) .
C39 C40 1.383(4) .
C40 C41 1.387(4) .
C41 C42 1.374(4) .
